data_4518339
loop_
_publ_author_name
'He, Jian'
'Bai, Zhi-Qin'
'Yuan, Pan-Feng'
'Wu, Li-Zhu'
'Liu, Qiang'

_publ_section_title
;
 Highly Efficient Iridium-Based Photosensitizers for
 Thia-Patern\`o--B\"uchi Reaction and Aza-Photocyclization
;
_journal_name_full 'ACS Catalysis'
_journal_page_first 446
_journal_page_last 455
_journal_paper_doi 10.1021/acscatal.0c05005
_journal_year 2020
_chemical_formula_moiety 'C23 H18 N2 O2'
_chemical_formula_sum 'C23 H18 N2 O2'
_chemical_formula_weight 354.39
_space_group_crystal_system triclinic
_space_group_IT_number 2
_space_group_name_Hall '-P 1'
_space_group_name_H-M_alt 'P -1'
_atom_sites_solution_hydrogens geom
_atom_sites_solution_primary direct
_atom_sites_solution_secondary difmap
_audit_creation_date 2018-09-07
_audit_creation_method
;
Olex2 1.2
(compiled 2018.05.29 svn.r3508 for OlexSys, GUI svn.r5506)
;
_cell_angle_alpha 78.97(2)
_cell_angle_beta 84.119(16)
_cell_angle_gamma 87.601(17)
_cell_formula_units_Z 2
_cell_length_a 5.2210(9)
_cell_length_b 12.037(3)
_cell_length_c 14.359(3)
_cell_measurement_reflns_used 567
_cell_measurement_temperature 293.25(16)
_cell_measurement_theta_max 21.2160
_cell_measurement_theta_min 3.4620
_cell_volume 880.8(3)
_computing_cell_refinement
;
CrysAlisPro, Agilent Technologies,
Version 1.171.36.28 (release 01-02-2013 CrysAlis171 .NET)
(compiled Feb  1 2013,16:14:44)
;
_computing_data_collection
;
CrysAlisPro, Agilent Technologies,
Version 1.171.36.28 (release 01-02-2013 CrysAlis171 .NET)
(compiled Feb  1 2013,16:14:44)
;
_computing_data_reduction
;
CrysAlisPro, Agilent Technologies,
Version 1.171.36.28 (release 01-02-2013 CrysAlis171 .NET)
(compiled Feb  1 2013,16:14:44)
;
_computing_molecular_graphics 'Olex2 (Dolomanov et al., 2009)'
_computing_publication_material 'Olex2 (Dolomanov et al., 2009)'
_computing_structure_refinement 'ShelXL (Sheldrick, 2015)'
_computing_structure_solution 'ShelXS (Sheldrick, 2008)'
_diffrn_ambient_temperature 293.25(16)
_diffrn_detector_area_resol_mean 16.0733
_diffrn_measured_fraction_theta_full 0.998
_diffrn_measured_fraction_theta_max 0.998
_diffrn_measurement_details
;
#__ type_ start__ end____ width___ exp.time_
  1 omega  -19.00   23.00   2.0000   18.0000
omega____ theta____ kappa____ phi______ frames
    -      -19.4273  -99.0000  -30.0000 21

#__ type_ start__ end____ width___ exp.time_
  2 omega   36.00  100.00   2.0000   18.0000
omega____ theta____ kappa____ phi______ frames
    -       22.7867  178.0000  -30.0000 32

#__ type_ start__ end____ width___ exp.time_
  3 omega   64.00   92.00   2.0000   18.0000
omega____ theta____ kappa____ phi______ frames
    -       22.7867   57.0000   90.0000 14

#__ type_ start__ end____ width___ exp.time_
  4 omega   -1.00   93.00   2.0000   18.0000
omega____ theta____ kappa____ phi______ frames
    -       22.7867   57.0000 -180.0000 47

#__ type_ start__ end____ width___ exp.time_
  5 omega  -48.00   46.00   2.0000   18.0000
omega____ theta____ kappa____ phi______ frames
    -       22.7867  -57.0000   30.0000 47

#__ type_ start__ end____ width___ exp.time_
  6 omega   -2.00   76.00   2.0000   18.0000
omega____ theta____ kappa____ phi______ frames
    -       22.7867   38.0000    0.0000 39
;
_diffrn_measurement_device_type 'SuperNova, Dual, Cu at zero, Eos'
_diffrn_measurement_method '\w scans'
_diffrn_orient_matrix_UB_11 0.0281394000
_diffrn_orient_matrix_UB_12 -0.0586268000
_diffrn_orient_matrix_UB_13 0.0026762000
_diffrn_orient_matrix_UB_21 0.0150484000
_diffrn_orient_matrix_UB_22 0.0082359000
_diffrn_orient_matrix_UB_23 -0.0504929000
_diffrn_orient_matrix_UB_31 0.1328198000
_diffrn_orient_matrix_UB_32 0.0100749000
_diffrn_orient_matrix_UB_33 0.0001391000
_diffrn_radiation_monochromator mirror
_diffrn_radiation_type MoK\a
_diffrn_radiation_wavelength 0.71073
_diffrn_reflns_av_R_equivalents 0.0509
_diffrn_reflns_av_unetI/netI 0.1368
_diffrn_reflns_limit_h_max 6
_diffrn_reflns_limit_h_min -6
_diffrn_reflns_limit_k_max 14
_diffrn_reflns_limit_k_min -14
_diffrn_reflns_limit_l_max 17
_diffrn_reflns_limit_l_min -17
_diffrn_reflns_number 5816
_diffrn_reflns_theta_full 26.02
_diffrn_reflns_theta_max 26.02
_diffrn_reflns_theta_min 3.45
_diffrn_source 'SuperNova (Mo) X-ray Source'
_exptl_absorpt_coefficient_mu 0.086
_exptl_absorpt_correction_T_max 1.00000
_exptl_absorpt_correction_T_min 0.38860
_exptl_absorpt_correction_type multi-scan
_exptl_absorpt_process_details
;
CrysAlisPro, Agilent Technologies,
Version 1.171.36.28 (release 01-02-2013 CrysAlis171 .NET)
(compiled Feb  1 2013,16:14:44)
Empirical absorption correction using spherical harmonics,
 implemented in SCALE3 ABSPACK scaling algorithm.
;
_exptl_crystal_colour 'clear light colourless'
_exptl_crystal_colour_lustre clear
_exptl_crystal_colour_modifier light
_exptl_crystal_colour_primary colourless
_exptl_crystal_density_diffrn 1.336
_exptl_crystal_density_method 'not measured'
_exptl_crystal_description block
_exptl_crystal_F_000 372
_exptl_crystal_size_max 0.23
_exptl_crystal_size_mid 0.21
_exptl_crystal_size_min 0.18
_refine_diff_density_max 0.225
_refine_diff_density_min -0.216
_refine_diff_density_rms 0.055
_refine_ls_extinction_method none
_refine_ls_goodness_of_fit_ref 1.055
_refine_ls_hydrogen_treatment mixed
_refine_ls_matrix_type full
_refine_ls_number_parameters 248
_refine_ls_number_reflns 3471
_refine_ls_number_restraints 0
_refine_ls_restrained_S_all 1.055
_refine_ls_R_factor_all 0.1777
_refine_ls_R_factor_gt 0.0769
_refine_ls_shift/su_max 0.000
_refine_ls_shift/su_mean 0.000
_refine_ls_structure_factor_coef Fsqd
_refine_ls_weighting_details 'calc w=1/[\s^2^(Fo^2^)+(0.0597P)^2^+0.0000P] where P=(Fo^2^+2Fc^2^)/3'
_refine_ls_weighting_scheme calc
_refine_ls_wR_factor_gt 0.1572
_refine_ls_wR_factor_ref 0.2232
_reflns_number_gt 1456
_reflns_number_total 3471
_reflns_threshold_expression >2sigma(I)
_cod_data_source_file cs0c05005_si_003.cif
_cod_data_source_block hej_531d
_cod_database_code 4518339
_chemical_oxdiff_formula 'C H'
_reflns_odcompleteness_completeness 99.83
_reflns_odcompleteness_iscentric 1
_reflns_odcompleteness_theta 26.32
_olex2_refinement_description
;
1. Fixed Uiso
 At 1.2 times of:
  All C(H) groups
2.a Ternary CH refined with riding coordinates:
 C7(H7), C8(H8), C9(H9)
2.b Aromatic/amide H refined with riding coordinates:
 C2(H2), C3(H3), C4(H4), C5(H5), C11(H11), C12(H12), C13(H13), C14(H14),
 C15(H15), C19(H19), C20(H20), C21(H21), C22(H22), C23(H23)
;
_olex2_date_sample_data_collection 2018-07-30
_olex2_submission_special_instructions 'No special instructions were received'

loop_
_space_group_symop_id
_space_group_symop_operation_xyz
1 'x, y, z'
2 '-x, -y, -z'

loop_
_atom_site_label
_atom_site_type_symbol
_atom_site_fract_x
_atom_site_fract_y
_atom_site_fract_z
_atom_site_U_iso_or_equiv
_atom_site_adp_type
_atom_site_occupancy
_atom_site_calc_flag
_atom_site_disorder_assembly
_atom_site_disorder_group
_atom_site_refinement_flags_posn
O1 O -0.0042(6) 0.1520(2) 0.7886(2) 0.0559(9) Uani 1 d . . .
O2 O 0.7120(6) 0.2614(2) 0.5875(2) 0.0650(10) Uani 1 d . . .
N1 N 0.4566(7) 0.4322(3) 0.8566(3) 0.0501(10) Uani 1 d . . .
H1 H 0.493(8) 0.436(3) 0.913(3) 0.049(14) Uiso 1 d . . .
N2 N 0.3598(6) 0.1807(3) 0.6835(2) 0.0423(9) Uani 1 d . . .
C1 C 0.6097(8) 0.4875(3) 0.7766(3) 0.0418(11) Uani 1 d . . .
C2 C 0.7799(8) 0.5697(3) 0.7875(3) 0.0528(12) Uani 1 d . . .
H2 H 0.7895 0.5880 0.8471 0.063 Uiso 1 calc . . R
C3 C 0.9334(9) 0.6236(4) 0.7093(4) 0.0621(14) Uani 1 d . . .
H3 H 1.0464 0.6781 0.7170 0.075 Uiso 1 calc . . R
C4 C 0.9230(9) 0.5984(4) 0.6205(4) 0.0615(14) Uani 1 d . . .
H4 H 1.0282 0.6349 0.5684 0.074 Uiso 1 calc . . R
C5 C 0.7529(8) 0.5178(3) 0.6103(3) 0.0525(12) Uani 1 d . . .
H5 H 0.7427 0.5013 0.5502 0.063 Uiso 1 calc . . R
C6 C 0.5965(8) 0.4605(3) 0.6871(3) 0.0428(11) Uani 1 d . . .
C7 C 0.4061(8) 0.3755(3) 0.6749(3) 0.0399(10) Uani 1 d . . .
H7 H 0.2958 0.4136 0.6266 0.048 Uiso 1 calc . . R
C8 C 0.2283(7) 0.3279(3) 0.7642(3) 0.0402(10) Uani 1 d . . .
H8 H 0.0714 0.3748 0.7695 0.048 Uiso 1 calc . . R
C9 C 0.3772(7) 0.3177(3) 0.8528(3) 0.0397(10) Uani 1 d . . .
H9 H 0.5309 0.2693 0.8455 0.048 Uiso 1 calc . . R
C10 C 0.2160(8) 0.2690(4) 0.9430(3) 0.0463(11) Uani 1 d . . .
C11 C 0.0246(9) 0.3311(5) 0.9840(4) 0.0634(14) Uani 1 d . . .
H11 H -0.0027 0.4067 0.9569 0.076 Uiso 1 calc . . R
C12 C -0.1295(11) 0.2823(6) 1.0656(4) 0.0861(19) Uani 1 d . . .
H12 H -0.2582 0.3253 1.0927 0.103 Uiso 1 calc . . R
C13 C -0.0906(14) 0.1711(7) 1.1056(4) 0.101(3) Uani 1 d . . .
H13 H -0.1931 0.1379 1.1598 0.121 Uiso 1 calc . . R
C14 C 0.0990(15) 0.1096(6) 1.0655(4) 0.095(2) Uani 1 d . . .
H14 H 0.1248 0.0338 1.0924 0.114 Uiso 1 calc . . R
C15 C 0.2542(11) 0.1578(4) 0.9853(4) 0.0688(15) Uani 1 d . . .
H15 H 0.3854 0.1147 0.9598 0.083 Uiso 1 calc . . R
C16 C 0.1690(8) 0.2119(3) 0.7491(3) 0.0417(10) Uani 1 d . . .
C17 C 0.5206(8) 0.2697(4) 0.6413(3) 0.0451(11) Uani 1 d . . .
C18 C 0.3917(8) 0.0680(3) 0.6638(3) 0.0423(11) Uani 1 d . . .
C19 C 0.5800(9) -0.0013(4) 0.7022(4) 0.0648(15) Uani 1 d . . .
H19 H 0.6891 0.0242 0.7405 0.078 Uiso 1 calc . . R
C20 C 0.6096(10) -0.1099(4) 0.6843(4) 0.0747(17) Uani 1 d . . .
H20 H 0.7380 -0.1578 0.7109 0.090 Uiso 1 calc . . R
C21 C 0.4507(10) -0.1472(4) 0.6274(4) 0.0680(15) Uani 1 d . . .
H21 H 0.4725 -0.2200 0.6145 0.082 Uiso 1 calc . . R
C22 C 0.2608(11) -0.0775(5) 0.5900(4) 0.0811(18) Uani 1 d . . .
H22 H 0.1509 -0.1030 0.5519 0.097 Uiso 1 calc . . R
C23 C 0.2300(10) 0.0313(4) 0.6083(4) 0.0685(16) Uani 1 d . . .
H23 H 0.0997 0.0790 0.5827 0.082 Uiso 1 calc . . R

loop_
_atom_site_aniso_label
_atom_site_aniso_U_11
_atom_site_aniso_U_22
_atom_site_aniso_U_33
_atom_site_aniso_U_23
_atom_site_aniso_U_13
_atom_site_aniso_U_12
O1 0.0492(19) 0.064(2) 0.055(2) -0.0150(16) 0.0116(16) -0.0211(16)
O2 0.070(2) 0.050(2) 0.070(2) -0.0152(17) 0.0231(19) -0.0098(17)
N1 0.057(2) 0.046(2) 0.047(3) -0.0115(19) 0.001(2) -0.0153(18)
N2 0.041(2) 0.040(2) 0.045(2) -0.0076(16) 0.0027(18) -0.0057(16)
C1 0.041(2) 0.031(2) 0.051(3) -0.005(2) 0.003(2) -0.0009(19)
C2 0.049(3) 0.048(3) 0.061(3) -0.013(2) 0.005(2) -0.007(2)
C3 0.052(3) 0.039(3) 0.092(4) -0.010(3) 0.004(3) -0.004(2)
C4 0.060(3) 0.037(3) 0.079(4) 0.000(3) 0.017(3) -0.005(2)
C5 0.059(3) 0.041(3) 0.051(3) -0.002(2) 0.010(2) 0.004(2)
C6 0.042(2) 0.034(2) 0.049(3) -0.002(2) 0.001(2) -0.0021(19)
C7 0.042(2) 0.033(2) 0.042(3) -0.0017(18) -0.002(2) 0.0003(18)
C8 0.039(2) 0.036(2) 0.044(3) -0.0067(19) -0.004(2) 0.0033(18)
C9 0.035(2) 0.041(2) 0.042(3) -0.0059(19) 0.001(2) -0.0013(18)
C10 0.047(3) 0.048(3) 0.044(3) -0.006(2) -0.005(2) -0.010(2)
C11 0.054(3) 0.082(4) 0.053(3) -0.015(3) 0.007(3) -0.010(3)
C12 0.069(4) 0.132(6) 0.060(4) -0.033(4) 0.019(3) -0.027(4)
C13 0.115(6) 0.137(7) 0.047(4) -0.010(4) 0.023(4) -0.071(5)
C14 0.145(7) 0.082(5) 0.050(4) 0.009(3) 0.000(4) -0.039(5)
C15 0.093(4) 0.056(3) 0.054(3) 0.002(3) -0.005(3) -0.013(3)
C16 0.038(2) 0.045(3) 0.043(3) -0.010(2) 0.002(2) -0.002(2)
C17 0.044(3) 0.047(3) 0.042(3) -0.006(2) 0.005(2) -0.004(2)
C18 0.042(2) 0.038(2) 0.048(3) -0.013(2) 0.005(2) -0.010(2)
C19 0.062(3) 0.049(3) 0.090(4) -0.019(3) -0.027(3) 0.002(3)
C20 0.062(3) 0.057(3) 0.108(5) -0.021(3) -0.014(3) 0.003(3)
C21 0.069(3) 0.051(3) 0.087(4) -0.026(3) 0.011(3) -0.013(3)
C22 0.085(4) 0.080(4) 0.092(5) -0.042(4) -0.022(4) -0.009(3)
C23 0.075(4) 0.063(3) 0.078(4) -0.032(3) -0.027(3) 0.005(3)

loop_
_atom_type_symbol
_atom_type_description
_atom_type_scat_dispersion_real
_atom_type_scat_dispersion_imag
_atom_type_scat_source
C C 0.0033 0.0016 'International Tables Vol C Tables 4.2.6.8 and 6.1.1.4'
H H 0.0000 0.0000 'International Tables Vol C Tables 4.2.6.8 and 6.1.1.4'
N N 0.0061 0.0033 'International Tables Vol C Tables 4.2.6.8 and 6.1.1.4'
O O 0.0106 0.0060 'International Tables Vol C Tables 4.2.6.8 and 6.1.1.4'

loop_
_geom_angle_atom_site_label_1
_geom_angle_atom_site_label_2
_geom_angle_atom_site_label_3
_geom_angle
_geom_angle_site_symmetry_1
_geom_angle_site_symmetry_3
_geom_angle_publ_flag
C1 N1 H1 120(3) . . ?
C1 N1 C9 116.1(4) . . ?
C9 N1 H1 111(3) . . ?
C16 N2 C17 112.6(4) . . ?
C16 N2 C18 123.5(3) . . ?
C17 N2 C18 124.0(4) . . ?
C2 C1 N1 119.3(4) . . ?
C6 C1 N1 120.8(4) . . ?
C6 C1 C2 119.9(4) . . ?
C1 C2 H2 120.2 . . ?
C3 C2 C1 119.6(5) . . ?
C3 C2 H2 120.2 . . ?
C2 C3 H3 119.3 . . ?
C4 C3 C2 121.5(4) . . ?
C4 C3 H3 119.3 . . ?
C3 C4 H4 120.8 . . ?
C3 C4 C5 118.5(5) . . ?
C5 C4 H4 120.8 . . ?
C4 C5 H5 118.9 . . ?
C4 C5 C6 122.1(5) . . ?
C6 C5 H5 118.9 . . ?
C1 C6 C7 119.8(4) . . ?
C5 C6 C1 118.4(4) . . ?
C5 C6 C7 121.7(4) . . ?
C6 C7 H7 107.1 . . ?
C6 C7 C8 115.8(4) . . ?
C6 C7 C17 115.8(4) . . ?
C8 C7 H7 107.1 . . ?
C17 C7 H7 107.1 . . ?
C17 C7 C8 103.4(3) . . ?
C7 C8 H8 111.4 . . ?
C7 C8 C9 109.2(3) . . ?
C9 C8 H8 111.4 . . ?
C16 C8 C7 103.4(3) . . ?
C16 C8 H8 111.4 . . ?
C16 C8 C9 109.7(3) . . ?
N1 C9 C8 106.9(3) . . ?
N1 C9 H9 109.2 . . ?
N1 C9 C10 110.1(4) . . ?
C8 C9 H9 109.2 . . ?
C10 C9 C8 112.1(3) . . ?
C10 C9 H9 109.2 . . ?
C11 C10 C9 122.2(4) . . ?
C11 C10 C15 118.2(5) . . ?
C15 C10 C9 119.6(5) . . ?
C10 C11 H11 119.5 . . ?
C10 C11 C12 121.0(5) . . ?
C12 C11 H11 119.5 . . ?
C11 C12 H12 120.1 . . ?
C13 C12 C11 119.8(6) . . ?
C13 C12 H12 120.1 . . ?
C12 C13 H13 120.3 . . ?
C14 C13 C12 119.4(6) . . ?
C14 C13 H13 120.3 . . ?
C13 C14 H14 119.5 . . ?
C13 C14 C15 121.1(6) . . ?
C15 C14 H14 119.5 . . ?
C10 C15 C14 120.5(6) . . ?
C10 C15 H15 119.7 . . ?
C14 C15 H15 119.7 . . ?
O1 C16 N2 124.4(4) . . ?
O1 C16 C8 127.7(4) . . ?
N2 C16 C8 107.9(3) . . ?
O2 C17 N2 124.9(4) . . ?
O2 C17 C7 128.2(4) . . ?
N2 C17 C7 106.9(4) . . ?
C19 C18 N2 119.6(4) . . ?
C19 C18 C23 120.6(4) . . ?
C23 C18 N2 119.8(4) . . ?
C18 C19 H19 120.1 . . ?
C18 C19 C20 119.8(4) . . ?
C20 C19 H19 120.1 . . ?
C19 C20 H20 119.9 . . ?
C21 C20 C19 120.2(5) . . ?
C21 C20 H20 119.9 . . ?
C20 C21 H21 120.2 . . ?
C22 C21 C20 119.6(5) . . ?
C22 C21 H21 120.2 . . ?
C21 C22 H22 119.9 . . ?
C21 C22 C23 120.3(5) . . ?
C23 C22 H22 119.9 . . ?
C18 C23 C22 119.5(5) . . ?
C18 C23 H23 120.2 . . ?
C22 C23 H23 120.2 . . ?

loop_
_geom_bond_atom_site_label_1
_geom_bond_atom_site_label_2
_geom_bond_distance
_geom_bond_site_symmetry_2
_geom_bond_publ_flag
O1 C16 1.205(4) . ?
O2 C17 1.212(5) . ?
N1 H1 0.87(4) . ?
N1 C1 1.402(5) . ?
N1 C9 1.468(5) . ?
N2 C16 1.391(5) . ?
N2 C17 1.393(5) . ?
N2 C18 1.438(5) . ?
C1 C2 1.398(5) . ?
C1 C6 1.393(6) . ?
C2 H2 0.9300 . ?
C2 C3 1.380(6) . ?
C3 H3 0.9300 . ?
C3 C4 1.373(7) . ?
C4 H4 0.9300 . ?
C4 C5 1.380(5) . ?
C5 H5 0.9300 . ?
C5 C6 1.389(6) . ?
C6 C7 1.502(5) . ?
C7 H7 0.9800 . ?
C7 C8 1.534(5) . ?
C7 C17 1.524(6) . ?
C8 H8 0.9800 . ?
C8 C9 1.541(5) . ?
C8 C16 1.503(5) . ?
C9 H9 0.9800 . ?
C9 C10 1.503(6) . ?
C10 C11 1.374(7) . ?
C10 C15 1.376(6) . ?
C11 H11 0.9300 . ?
C11 C12 1.396(7) . ?
C12 H12 0.9300 . ?
C12 C13 1.368(8) . ?
C13 H13 0.9300 . ?
C13 C14 1.358(9) . ?
C14 H14 0.9300 . ?
C14 C15 1.383(8) . ?
C15 H15 0.9300 . ?
C18 C19 1.354(6) . ?
C18 C23 1.359(5) . ?
C19 H19 0.9300 . ?
C19 C20 1.379(6) . ?
C20 H20 0.9300 . ?
C20 C21 1.366(6) . ?
C21 H21 0.9300 . ?
C21 C22 1.358(7) . ?
C22 H22 0.9300 . ?
C22 C23 1.384(7) . ?
C23 H23 0.9300 . ?

loop_
_geom_torsion_atom_site_label_1
_geom_torsion_atom_site_label_2
_geom_torsion_atom_site_label_3
_geom_torsion_atom_site_label_4
_geom_torsion
_geom_torsion_site_symmetry_1
_geom_torsion_site_symmetry_2
_geom_torsion_site_symmetry_3
_geom_torsion_site_symmetry_4
_geom_torsion_publ_flag
N1 C1 C2 C3 179.2(4) . . . . ?
N1 C1 C6 C5 -179.9(4) . . . . ?
N1 C1 C6 C7 3.3(6) . . . . ?
N1 C9 C10 C11 44.0(5) . . . . ?
N1 C9 C10 C15 -138.0(4) . . . . ?
N2 C18 C19 C20 179.4(5) . . . . ?
N2 C18 C23 C22 -179.7(5) . . . . ?
C1 N1 C9 C8 -58.2(5) . . . . ?
C1 N1 C9 C10 179.7(3) . . . . ?
C1 C2 C3 C4 0.1(7) . . . . ?
C1 C6 C7 C8 2.6(5) . . . . ?
C1 C6 C7 C17 -118.7(4) . . . . ?
C2 C1 C6 C5 -0.7(6) . . . . ?
C2 C1 C6 C7 -177.6(4) . . . . ?
C2 C3 C4 C5 0.4(7) . . . . ?
C3 C4 C5 C6 -1.1(7) . . . . ?
C4 C5 C6 C1 1.3(6) . . . . ?
C4 C5 C6 C7 178.1(4) . . . . ?
C5 C6 C7 C8 -174.1(4) . . . . ?
C5 C6 C7 C17 64.6(5) . . . . ?
C6 C1 C2 C3 0.1(6) . . . . ?
C6 C7 C8 C9 -34.7(5) . . . . ?
C6 C7 C8 C16 -151.4(3) . . . . ?
C6 C7 C17 O2 -34.0(6) . . . . ?
C6 C7 C17 N2 146.9(3) . . . . ?
C7 C8 C9 N1 60.5(4) . . . . ?
C7 C8 C9 C10 -178.7(3) . . . . ?
C7 C8 C16 O1 -162.3(4) . . . . ?
C7 C8 C16 N2 20.7(4) . . . . ?
C8 C7 C17 O2 -161.7(4) . . . . ?
C8 C7 C17 N2 19.2(4) . . . . ?
C8 C9 C10 C11 -74.9(5) . . . . ?
C8 C9 C10 C15 103.1(4) . . . . ?
C9 N1 C1 C2 -152.9(4) . . . . ?
C9 N1 C1 C6 26.3(6) . . . . ?
C9 C8 C16 O1 81.3(5) . . . . ?
C9 C8 C16 N2 -95.7(4) . . . . ?
C9 C10 C11 C12 177.2(4) . . . . ?
C9 C10 C15 C14 -176.5(4) . . . . ?
C10 C11 C12 C13 -0.1(8) . . . . ?
C11 C10 C15 C14 1.6(7) . . . . ?
C11 C12 C13 C14 0.3(9) . . . . ?
C12 C13 C14 C15 0.4(10) . . . . ?
C13 C14 C15 C10 -1.4(9) . . . . ?
C15 C10 C11 C12 -0.8(7) . . . . ?
C16 N2 C17 O2 174.1(4) . . . . ?
C16 N2 C17 C7 -6.7(4) . . . . ?
C16 N2 C18 C19 -101.9(5) . . . . ?
C16 N2 C18 C23 77.0(6) . . . . ?
C16 C8 C9 N1 173.2(3) . . . . ?
C16 C8 C9 C10 -66.1(5) . . . . ?
C17 N2 C16 O1 173.7(4) . . . . ?
C17 N2 C16 C8 -9.2(4) . . . . ?
C17 N2 C18 C19 76.0(6) . . . . ?
C17 N2 C18 C23 -105.1(5) . . . . ?
C17 C7 C8 C9 93.1(4) . . . . ?
C17 C7 C8 C16 -23.6(4) . . . . ?
C18 N2 C16 O1 -8.2(6) . . . . ?
C18 N2 C16 C8 169.0(3) . . . . ?
C18 N2 C17 O2 -4.0(6) . . . . ?
C18 N2 C17 C7 175.2(3) . . . . ?
C18 C19 C20 C21 0.5(9) . . . . ?
C19 C18 C23 C22 -0.8(8) . . . . ?
C19 C20 C21 C22 -1.1(9) . . . . ?
C20 C21 C22 C23 0.8(9) . . . . ?
C21 C22 C23 C18 0.1(9) . . . . ?
C23 C18 C19 C20 0.5(8) . . . . ?
